data_1567035
loop_
_publ_author_name
'Mol\<canov, Kre\<simir'
'Mila\<sinovi\'c, Valentina'
'Koji\'c-Prodi\'c, Biserka'
'Maltar-Strme\<cki, Nadica'
'You, Jiangyang'
'\<Santi\'c, Ana'
'Kani\<zaj, Lidija'
'Stilinovi\'c, Vladimir'
'Fotovi\'c, Luka'

_publ_section_title
;
 Semiconductive 2D arrays of pancake-bonded oligomers of partially charged
 TCNQ radicals
;
_journal_issue 4
_journal_name_full IUCrJ
_journal_page_first
;
;
_journal_paper_doi 10.1107/S2052252522004717
_journal_volume 9
_journal_year 2022
_chemical_formula_moiety '2(C12 H4 N4), C13 H12 N O'
_chemical_formula_sum 'C37 H20 N9 O'
_chemical_formula_weight 606.62
_space_group_IT_number 2
_space_group_name_Hall '-P 1'
_space_group_name_H-M_alt 'P -1'
_symmetry_cell_setting triclinic
_symmetry_space_group_name_Hall '-P 1'
_symmetry_space_group_name_H-M 'P -1'
_atom_sites_solution_hydrogens geom
_audit_creation_date 2020-10-02T12:11:14-00:00
_audit_creation_method 'WinGX routine CIF_UPDATE'
_cell_angle_alpha 106.234(4)
_cell_angle_beta 91.277(3)
_cell_angle_gamma 99.804(3)
_cell_formula_units_Z 2
_cell_length_a 9.1474(2)
_cell_length_b 11.3666(5)
_cell_length_c 15.9321(6)
_cell_measurement_reflns_used 7021
_cell_measurement_temperature 293(2)
_cell_measurement_theta_max 75.958
_cell_measurement_theta_min 4.109
_cell_volume 1562.98(10)
_computing_cell_refinement 'CrysAlisPro 1.171.39.46 (Rigaku OD, 2018)'
_computing_data_collection 'CrysAlisPro 1.171.39.46 (Rigaku OD, 2018)'
_computing_data_reduction 'CrysAlisPro 1.171.39.46 (Rigaku OD, 2018)'
_computing_structure_refinement 'SHELXL-2017/1 (Sheldrick, 2017)'
_diffrn_ambient_temperature 293(2)
_diffrn_detector_area_resol_mean 10.4323
_diffrn_measured_fraction_theta_full 0.994
_diffrn_measured_fraction_theta_max 0.977
_diffrn_measurement_device_type 'Xcalibur, Ruby, Nova'
_diffrn_measurement_method '\w scans'
_diffrn_radiation_monochromator mirror
_diffrn_radiation_type CuK\a
_diffrn_radiation_wavelength 1.54184
_diffrn_reflns_av_R_equivalents 0.0226
_diffrn_reflns_av_unetI/netI 0.0316
_diffrn_reflns_Laue_measured_fraction_full 0.994
_diffrn_reflns_Laue_measured_fraction_max 0.977
_diffrn_reflns_limit_h_max 11
_diffrn_reflns_limit_h_min -7
_diffrn_reflns_limit_k_max 14
_diffrn_reflns_limit_k_min -13
_diffrn_reflns_limit_l_max 20
_diffrn_reflns_limit_l_min -18
_diffrn_reflns_number 13967
_diffrn_reflns_point_group_measured_fraction_full 0.994
_diffrn_reflns_point_group_measured_fraction_max 0.977
_diffrn_reflns_theta_full 67.684
_diffrn_reflns_theta_max 76.306
_diffrn_reflns_theta_min 2.897
_diffrn_source 'micro-focus sealed X-ray tube'
_exptl_absorpt_coefficient_mu 0.665
_exptl_absorpt_correction_T_max 1
_exptl_absorpt_correction_T_min 0.63765
_exptl_absorpt_correction_type multi-scan
_exptl_absorpt_process_details
;
        CrysAlisPro 1.171.39.46 (Rigaku Oxford Diffraction, 2018)
        Empirical absorption correction using spherical harmonics,
 implemented in SCALE3 ABSPACK scaling algorithm.
;
_exptl_crystal_colour black
_exptl_crystal_density_diffrn 1.289
_exptl_crystal_description prism
_exptl_crystal_F_000 626
_exptl_crystal_size_max 0.40
_exptl_crystal_size_mid 0.15
_exptl_crystal_size_min 0.12
_refine_diff_density_max 0.161
_refine_diff_density_min -0.146
_refine_diff_density_rms 0.03
_refine_ls_extinction_method none
_refine_ls_goodness_of_fit_ref 0.712
_refine_ls_hydrogen_treatment constr
_refine_ls_matrix_type full
_refine_ls_number_parameters 424
_refine_ls_number_reflns 6405
_refine_ls_number_restraints 0
_refine_ls_restrained_S_all 0.712
_refine_ls_R_factor_all 0.0529
_refine_ls_R_factor_gt 0.0458
_refine_ls_shift/su_max 0.001
_refine_ls_shift/su_mean 0
_refine_ls_structure_factor_coef Fsqd
_refine_ls_weighting_details 'w=1/[\s^2^(Fo^2^)+(0.1878P)^2^+0.1076P] where P=(Fo^2^+2Fc^2^)/3'
_refine_ls_weighting_scheme calc
_refine_ls_wR_factor_ref 0.1796
_reflns_number_gt 5339
_reflns_number_total 6405
_reflns_threshold_expression 'I > 2\s(I)'
_cod_data_source_file lq5043.cif
_cod_data_source_block tcnq_4bz_1
_cod_database_code 1567035

loop_
_space_group_symop_id
_space_group_symop_operation_xyz
1 x,y,z
2 -x,-y,-z

loop_
_atom_site_label
_atom_site_fract_x
_atom_site_fract_y
_atom_site_fract_z
_atom_site_U_iso_or_equiv
_atom_site_adp_type
_atom_site_calc_flag
_atom_site_occupancy
_atom_site_disorder_assembly
_atom_site_disorder_group
_atom_site_type_symbol
N1A 0.02559(16) 0.40848(16) 0.12251(8) 0.0895(4) Uani d 1 . . N
N2A -0.1091(2) 0.8997(2) 0.59249(12) 0.1138(6) Uani d 1 . . N
N3A 0.3557(2) 0.26997(18) 0.25430(13) 0.1107(5) Uani d 1 . . N
N4A 0.18381(18) 0.74219(15) 0.73309(8) 0.0897(4) Uani d 1 . . N
C1A 0.09062(15) 0.41307(14) 0.18576(9) 0.0704(3) Uani d 1 . . C
C2A 0.17014(14) 0.41861(12) 0.26561(9) 0.0650(3) Uani d 1 . . C
C3A 0.14686(13) 0.50020(12) 0.34502(8) 0.0613(3) Uani d 1 . . C
C4A 0.04971(15) 0.58740(14) 0.34900(8) 0.0669(3) Uani d 1 . . C
H4A 0.00163 0.589177 0.297435 0.08 Uiso calc 1 . . H
C5A 0.02602(14) 0.66707(14) 0.42552(8) 0.0667(3) Uani d 1 . . C
H5A -0.036267 0.723864 0.425858 0.08 Uiso calc 1 . . H
C6A 0.09630(13) 0.66511(12) 0.50688(8) 0.0606(3) Uani d 1 . . C
C7A 0.06875(14) 0.74566(13) 0.58563(8) 0.0643(3) Uani d 1 . . C
C8A -0.02883(17) 0.83162(17) 0.59010(9) 0.0796(4) Uani d 1 . . C
C9A 0.27228(19) 0.33571(14) 0.25916(10) 0.0779(4) Uani d 1 . . C
C10A 0.21777(14) 0.49975(12) 0.42636(9) 0.0635(3) Uani d 1 . . C
H10A 0.282151 0.444461 0.425779 0.076 Uiso calc 1 . . H
C11A 0.19300(14) 0.57767(12) 0.50342(8) 0.0629(3) Uani d 1 . . C
H11A 0.239451 0.574534 0.555067 0.076 Uiso calc 1 . . H
C12A 0.13380(15) 0.74427(14) 0.66767(8) 0.0698(3) Uani d 1 . . C
N1B 0.34988(19) 0.69244(13) 0.22564(8) 0.0887(4) Uani d 1 . . N
N2B 0.16783(18) 1.20297(13) 0.69160(8) 0.0846(4) Uani d 1 . . N
N3B 0.6273(2) 0.55090(16) 0.37608(11) 0.1014(5) Uani d 1 . . N
N4B 0.46527(17) 1.05779(13) 0.84079(8) 0.0837(4) Uani d 1 . . N
C1B 0.39907(15) 0.70348(11) 0.29448(7) 0.0613(3) Uani d 1 . . C
C2B 0.46069(14) 0.71117(11) 0.37857(7) 0.0572(3) Uani d 1 . . C
C3B 0.43004(12) 0.79576(10) 0.45583(7) 0.0516(2) Uani d 1 . . C
C4B 0.33533(12) 0.88302(10) 0.45520(7) 0.0520(2) Uani d 1 . . C
H4B 0.293008 0.884934 0.402093 0.062 Uiso calc 1 . . H
C5B 0.30595(12) 0.96329(10) 0.53083(7) 0.0526(2) Uani d 1 . . C
H5B 0.243633 1.019214 0.528684 0.063 Uiso calc 1 . . H
C6B 0.36898(12) 0.96347(10) 0.61366(7) 0.0524(2) Uani d 1 . . C
C7B 0.34016(14) 1.04759(11) 0.69205(7) 0.0577(3) Uani d 1 . . C
C8B 0.24409(16) 1.13321(12) 0.69243(7) 0.0641(3) Uani d 1 . . C
C9B 0.55401(17) 0.62362(13) 0.37834(9) 0.0704(3) Uani d 1 . . C
C10B 0.49218(13) 0.79598(11) 0.53901(7) 0.0573(3) Uani d 1 . . C
H10B 0.553793 0.739592 0.541297 0.069 Uiso calc 1 . . H
C11B 0.46346(13) 0.87626(11) 0.61446(7) 0.0568(3) Uani d 1 . . C
H11B 0.505962 0.874492 0.667567 0.068 Uiso calc 1 . . H
C12B 0.40831(15) 1.05255(12) 0.77468(8) 0.0648(3) Uani d 1 . . C
O1 0.33177(13) 1.30944(13) 1.02498(9) 0.0945(4) Uani d 1 . . O
N5 0.34961(12) 1.68056(10) 0.92871(7) 0.0631(3) Uani d 1 . . N
C13 0.33628(16) 1.66746(14) 1.00962(8) 0.0726(3) Uani d 1 . . C
H13 0.352143 1.737988 1.057833 0.087 Uiso calc 1 . . H
C14 0.30010(17) 1.55319(14) 1.02211(8) 0.0731(4) Uani d 1 . . C
H14 0.292063 1.545942 1.078609 0.088 Uiso calc 1 . . H
C15 0.27517(13) 1.44762(12) 0.95132(7) 0.0606(3) Uani d 1 . . C
C16 0.28891(15) 1.46255(12) 0.86809(7) 0.0658(3) Uani d 1 . . C
H16 0.271886 1.393257 0.818993 0.079 Uiso calc 1 . . H
C17 0.32773(16) 1.58000(13) 0.85856(8) 0.0671(3) Uani d 1 . . C
H17 0.338919 1.58979 0.802892 0.081 Uiso calc 1 . . H
C18 0.3928(2) 1.80613(14) 0.91776(11) 0.0841(4) Uani d 1 . . C
H18A 0.403883 1.86724 0.974094 0.126 Uiso calc 1 . . H
H18B 0.485415 1.811648 0.890658 0.126 Uiso calc 1 . . H
H18C 0.317199 1.821269 0.881409 0.126 Uiso calc 1 . . H
C19 0.24779(14) 1.32232(14) 0.96953(9) 0.0667(3) Uani d 1 . . C
C20 0.12536(14) 1.22230(12) 0.92189(8) 0.0652(3) Uani d 1 . . C
C21 0.00605(16) 1.24568(14) 0.87776(10) 0.0738(3) Uani d 1 . . C
H21 0.003056 1.326267 0.875838 0.089 Uiso calc 1 . . H
C22 -0.1085(2) 1.1487(2) 0.83660(13) 0.0957(5) Uani d 1 . . C
H22 -0.188938 1.164654 0.807644 0.115 Uiso calc 1 . . H
C23 -0.1045(3) 1.0299(2) 0.83808(16) 0.1102(6) Uani d 1 . . C
H23 -0.181702 0.965305 0.809777 0.132 Uiso calc 1 . . H
C24 0.0136(3) 1.00523(19) 0.88138(19) 0.1162(7) Uani d 1 . . C
H24 0.01595 0.924102 0.882239 0.139 Uiso calc 1 . . H
C25 0.1284(2) 1.10094(16) 0.92353(14) 0.0910(5) Uani d 1 . . C
H25 0.207744 1.084269 0.953005 0.109 Uiso calc 1 . . H

loop_
_atom_site_aniso_label
_atom_site_aniso_U_11
_atom_site_aniso_U_22
_atom_site_aniso_U_33
_atom_site_aniso_U_12
_atom_site_aniso_U_13
_atom_site_aniso_U_23
N1A 0.0856(8) 0.1219(11) 0.0573(7) 0.0236(7) 0.0037(6) 0.0173(6)
N2A 0.1079(11) 0.1516(16) 0.0861(10) 0.0579(12) 0.0068(8) 0.0208(10)
N3A 0.1324(14) 0.0982(11) 0.1035(11) 0.0486(10) -0.0058(10) 0.0172(9)
N4A 0.1027(9) 0.1044(10) 0.0579(7) -0.0044(8) -0.0065(6) 0.0313(6)
C1A 0.0689(7) 0.0807(8) 0.0566(7) 0.0081(6) 0.0080(5) 0.0145(6)
C2A 0.0657(6) 0.0646(7) 0.0610(6) 0.0007(5) 0.0017(5) 0.0190(5)
C3A 0.0609(6) 0.0637(7) 0.0571(6) -0.0013(5) 0.0006(5) 0.0218(5)
C4A 0.0672(6) 0.0823(8) 0.0516(6) 0.0108(6) -0.0020(5) 0.0221(6)
C5A 0.0637(6) 0.0827(8) 0.0544(6) 0.0113(6) -0.0007(5) 0.0223(6)
C6A 0.0574(6) 0.0708(7) 0.0520(6) -0.0030(5) 0.0011(4) 0.0242(5)
C7A 0.0613(6) 0.0767(8) 0.0518(6) -0.0021(5) 0.0023(5) 0.0223(5)
C8A 0.0738(8) 0.1039(11) 0.0580(7) 0.0156(8) 0.0062(6) 0.0189(7)
C9A 0.0878(9) 0.0686(8) 0.0723(8) 0.0101(7) -0.0012(7) 0.0153(6)
C10A 0.0663(6) 0.0617(6) 0.0635(7) 0.0023(5) -0.0036(5) 0.0256(5)
C11A 0.0661(6) 0.0656(7) 0.0576(6) -0.0021(5) -0.0051(5) 0.0277(5)
C12A 0.0722(7) 0.0784(8) 0.0535(6) -0.0063(6) 0.0024(5) 0.0225(5)
N1B 0.1273(11) 0.0845(8) 0.0463(6) 0.0103(7) 0.0010(6) 0.0119(5)
N2B 0.1138(10) 0.0807(8) 0.0649(7) 0.0414(7) 0.0180(6) 0.0155(6)
N3B 0.1190(12) 0.0937(10) 0.0984(10) 0.0539(9) 0.0101(9) 0.0178(8)
N4B 0.1038(9) 0.0896(8) 0.0492(6) 0.0114(7) -0.0017(6) 0.0106(5)
C1B 0.0794(7) 0.0531(6) 0.0461(6) 0.0068(5) 0.0113(5) 0.0086(4)
C2B 0.0685(6) 0.0509(5) 0.0490(5) 0.0102(4) 0.0065(4) 0.0093(4)
C3B 0.0590(5) 0.0483(5) 0.0447(5) 0.0060(4) 0.0056(4) 0.0110(4)
C4B 0.0606(5) 0.0522(5) 0.0427(5) 0.0082(4) 0.0028(4) 0.0144(4)
C5B 0.0610(5) 0.0508(5) 0.0464(5) 0.0105(4) 0.0053(4) 0.0140(4)
C6B 0.0605(5) 0.0491(5) 0.0444(5) 0.0049(4) 0.0054(4) 0.0113(4)
C7B 0.0685(6) 0.0553(6) 0.0447(5) 0.0061(5) 0.0078(4) 0.0097(4)
C8B 0.0822(7) 0.0600(6) 0.0464(5) 0.0135(6) 0.0144(5) 0.0085(4)
C9B 0.0833(8) 0.0640(7) 0.0615(7) 0.0227(6) 0.0099(6) 0.0087(5)
C10B 0.0653(6) 0.0560(6) 0.0504(5) 0.0152(5) 0.0003(4) 0.0128(4)
C11B 0.0665(6) 0.0582(6) 0.0443(5) 0.0105(5) -0.0009(4) 0.0132(4)
C12B 0.0782(7) 0.0623(6) 0.0459(6) 0.0058(5) 0.0075(5) 0.0069(5)
O1 0.0821(6) 0.1143(9) 0.0989(8) 0.0200(6) -0.0144(6) 0.0500(7)
N5 0.0668(5) 0.0651(6) 0.0544(5) 0.0173(4) -0.0041(4) 0.0099(4)
C13 0.0818(8) 0.0756(8) 0.0476(6) 0.0094(6) 0.0025(5) 0.0003(5)
C14 0.0837(8) 0.0835(9) 0.0441(5) 0.0062(6) 0.0067(5) 0.0105(5)
C15 0.0574(5) 0.0728(7) 0.0504(6) 0.0166(5) 0.0032(4) 0.0128(5)
C16 0.0832(8) 0.0665(7) 0.0448(5) 0.0227(6) 0.0032(5) 0.0060(5)
C17 0.0840(8) 0.0719(7) 0.0457(5) 0.0236(6) 0.0006(5) 0.0121(5)
C18 0.1023(11) 0.0677(8) 0.0789(9) 0.0156(7) -0.0152(8) 0.0173(7)
C19 0.0642(6) 0.0804(8) 0.0606(6) 0.0228(6) 0.0073(5) 0.0230(6)
C20 0.0676(6) 0.0692(7) 0.0616(6) 0.0221(5) 0.0144(5) 0.0167(5)
C21 0.0718(7) 0.0774(8) 0.0704(7) 0.0200(6) 0.0042(6) 0.0148(6)
C22 0.0826(10) 0.1020(12) 0.0906(11) 0.0119(8) -0.0065(8) 0.0124(9)
C23 0.1063(13) 0.0848(12) 0.1158(15) -0.0025(10) 0.0041(11) 0.0027(10)
C24 0.1247(16) 0.0698(10) 0.148(2) 0.0126(10) 0.0211(15) 0.0241(11)
C25 0.0941(10) 0.0784(9) 0.1095(13) 0.0275(8) 0.0144(9) 0.0340(9)

loop_
_atom_type_symbol
_atom_type_description
_atom_type_scat_dispersion_real
_atom_type_scat_dispersion_imag
_atom_type_scat_source
C C 0.0181 0.0091 'International Tables Vol C Tables 4.2.6.8 and 6.1.1.4'
H H 0 0 'International Tables Vol C Tables 4.2.6.8 and 6.1.1.4'
N N 0.0311 0.018 'International Tables Vol C Tables 4.2.6.8 and 6.1.1.4'
O O 0.0492 0.0322 'International Tables Vol C Tables 4.2.6.8 and 6.1.1.4'

loop_
_geom_angle_atom_site_label_1
_geom_angle_atom_site_label_2
_geom_angle_atom_site_label_3
_geom_angle
_geom_angle_site_symmetry_1
_geom_angle_site_symmetry_3
_geom_angle_publ_flag
N1A C1A C2A 179.17(15) . . ?
C3A C2A C9A 122.17(13) . . ?
C3A C2A C1A 121.32(13) . . ?
C9A C2A C1A 116.50(13) . . ?
C2A C3A C4A 121.02(12) . . ?
C2A C3A C10A 121.64(13) . . ?
C4A C3A C10A 117.33(12) . . ?
C5A C4A C3A 121.69(12) . . ?
C5A C4A H4A 119.2 . . ?
C3A C4A H4A 119.2 . . ?
C4A C5A C6A 120.62(13) . . ?
C4A C5A H5A 119.7 . . ?
C6A C5A H5A 119.7 . . ?
C7A C6A C11A 121.77(11) . . ?
C7A C6A C5A 120.26(13) . . ?
C11A C6A C5A 117.96(12) . . ?
C6A C7A C8A 122.33(12) . . ?
C6A C7A C12A 121.75(13) . . ?
C8A C7A C12A 115.90(13) . . ?
N2A C8A C7A 178.84(19) . . ?
N3A C9A C2A 179.3(2) . . ?
C11A C10A C3A 121.46(12) . . ?
C11A C10A H10A 119.3 . . ?
C3A C10A H10A 119.3 . . ?
C10A C11A C6A 120.92(11) . . ?
C10A C11A H11A 119.5 . . ?
C6A C11A H11A 119.5 . . ?
N4A C12A C7A 179.07(15) . . ?
N1B C1B C2B 177.30(13) . . ?
C3B C2B C1B 123.32(11) . . ?
C3B C2B C9B 122.55(11) . . ?
C1B C2B C9B 114.12(11) . . ?
C2B C3B C4B 122.00(10) . . ?
C2B C3B C10B 120.51(10) . . ?
C4B C3B C10B 117.48(10) . . ?
C5B C4B C3B 121.06(10) . . ?
C5B C4B H4B 119.5 . . ?
C3B C4B H4B 119.5 . . ?
C4B C5B C6B 121.18(10) . . ?
C4B C5B H5B 119.4 . . ?
C6B C5B H5B 119.4 . . ?
C7B C6B C11B 120.84(10) . . ?
C7B C6B C5B 121.30(11) . . ?
C11B C6B C5B 117.87(10) . . ?
C6B C7B C8B 121.46(11) . . ?
C6B C7B C12B 121.69(11) . . ?
C8B C7B C12B 116.84(10) . . ?
N2B C8B C7B 178.81(14) . . ?
N3B C9B C2B 178.15(16) . . ?
C11B C10B C3B 121.54(10) . . ?
C11B C10B H10B 119.2 . . ?
C3B C10B H10B 119.2 . . ?
C10B C11B C6B 120.87(10) . . ?
C10B C11B H11B 119.6 . . ?
C6B C11B H11B 119.6 . . ?
N4B C12B C7B 178.80(15) . . ?
C17 N5 C13 120.24(12) . . ?
C17 N5 C18 120.12(12) . . ?
C13 N5 C18 119.61(11) . . ?
N5 C13 C14 121.11(11) . . ?
N5 C13 H13 119.4 . . ?
C14 C13 H13 119.4 . . ?
C13 C14 C15 120.24(12) . . ?
C13 C14 H14 119.9 . . ?
C15 C14 H14 119.9 . . ?
C14 C15 C16 118.04(13) . . ?
C14 C15 C19 117.89(11) . . ?
C16 C15 C19 123.85(11) . . ?
C17 C16 C15 119.77(11) . . ?
C17 C16 H16 120.1 . . ?
C15 C16 H16 120.1 . . ?
N5 C17 C16 120.60(11) . . ?
N5 C17 H17 119.7 . . ?
C16 C17 H17 119.7 . . ?
N5 C18 H18A 109.5 . . ?
N5 C18 H18B 109.5 . . ?
H18A C18 H18B 109.5 . . ?
N5 C18 H18C 109.5 . . ?
H18A C18 H18C 109.5 . . ?
H18B C18 H18C 109.5 . . ?
O1 C19 C20 122.45(14) . . ?
O1 C19 C15 116.40(13) . . ?
C20 C19 C15 121.15(11) . . ?
C21 C20 C25 119.28(15) . . ?
C21 C20 C19 122.24(13) . . ?
C25 C20 C19 118.46(13) . . ?
C22 C21 C20 119.77(16) . . ?
C22 C21 H21 120.1 . . ?
C20 C21 H21 120.1 . . ?
C23 C22 C21 120.66(18) . . ?
C23 C22 H22 119.7 . . ?
C21 C22 H22 119.7 . . ?
C22 C23 C24 120.19(19) . . ?
C22 C23 H23 119.9 . . ?
C24 C23 H23 119.9 . . ?
C23 C24 C25 120.05(19) . . ?
C23 C24 H24 120 . . ?
C25 C24 H24 120 . . ?
C24 C25 C20 120.04(18) . . ?
C24 C25 H25 120 . . ?
C20 C25 H25 120 . . ?

loop_
_geom_bond_atom_site_label_1
_geom_bond_atom_site_label_2
_geom_bond_site_symmetry_2
_geom_bond_distance
_geom_bond_publ_flag
N1A C1A . 1.1425(19) ?
N2A C8A . 1.148(2) ?
N3A C9A . 1.145(2) ?
N4A C12A . 1.1367(19) ?
C1A C2A . 1.4317(19) ?
C2A C3A . 1.3890(19) ?
C2A C9A . 1.422(2) ?
C3A C4A . 1.4295(19) ?
C3A C10A . 1.4380(17) ?
C4A C5A . 1.347(2) ?
C4A H4A . 0.93 ?
C5A C6A . 1.4415(16) ?
C5A H5A . 0.93 ?
C6A C7A . 1.388(2) ?
C6A C11A . 1.4298(19) ?
C7A C8A . 1.420(2) ?
C7A C12A . 1.4293(17) ?
C10A C11A . 1.347(2) ?
C10A H10A . 0.93 ?
C11A H11A . 0.93 ?
N1B C1B . 1.1415(18) ?
N2B C8B . 1.1443(19) ?
N3B C9B . 1.144(2) ?
N4B C12B . 1.1463(18) ?
C1B C2B . 1.4157(17) ?
C2B C3B . 1.4012(15) ?
C2B C9B . 1.4165(18) ?
C3B C4B . 1.4256(15) ?
C3B C10B . 1.4295(15) ?
C4B C5B . 1.3564(16) ?
C4B H4B . 0.93 ?
C5B C6B . 1.4277(15) ?
C5B H5B . 0.93 ?
C6B C7B . 1.4058(15) ?
C6B C11B . 1.4240(16) ?
C7B C8B . 1.4169(18) ?
C7B C12B . 1.4265(17) ?
C10B C11B . 1.3525(17) ?
C10B H10B . 0.93 ?
C11B H11B . 0.93 ?
O1 C19 . 1.2134(17) ?
N5 C17 . 1.3393(16) ?
N5 C13 . 1.3441(18) ?
N5 C18 . 1.4744(18) ?
C13 C14 . 1.355(2) ?
C13 H13 . 0.93 ?
C14 C15 . 1.3794(18) ?
C14 H14 . 0.93 ?
C15 C16 . 1.3888(17) ?
C15 C19 . 1.5126(19) ?
C16 C17 . 1.3731(19) ?
C16 H16 . 0.93 ?
C17 H17 . 0.93 ?
C18 H18A . 0.96 ?
C18 H18B . 0.96 ?
C18 H18C . 0.96 ?
C19 C20 . 1.473(2) ?
C20 C21 . 1.388(2) ?
C20 C25 . 1.392(2) ?
C21 C22 . 1.384(2) ?
C21 H21 . 0.93 ?
C22 C23 . 1.364(3) ?
C22 H22 . 0.93 ?
C23 C24 . 1.378(3) ?
C23 H23 . 0.93 ?
C24 C25 . 1.381(3) ?
C24 H24 . 0.93 ?
C25 H25 . 0.93 ?

loop_
_geom_torsion_atom_site_label_1
_geom_torsion_atom_site_label_2
_geom_torsion_atom_site_label_3
_geom_torsion_atom_site_label_4
_geom_torsion
_geom_torsion_site_symmetry_1
_geom_torsion_site_symmetry_2
_geom_torsion_site_symmetry_3
_geom_torsion_site_symmetry_4
_geom_torsion_publ_flag
C9A C2A C3A C4A 176.49(12) . . . . ?
C1A C2A C3A C4A -4.14(19) . . . . ?
C9A C2A C3A C10A -4.2(2) . . . . ?
C1A C2A C3A C10A 175.21(11) . . . . ?
C2A C3A C4A C5A 179.98(12) . . . . ?
C10A C3A C4A C5A 0.61(19) . . . . ?
C3A C4A C5A C6A -1.3(2) . . . . ?
C4A C5A C6A C7A -178.59(12) . . . . ?
C4A C5A C6A C11A 0.92(19) . . . . ?
C11A C6A C7A C8A -179.01(12) . . . . ?
C5A C6A C7A C8A 0.49(19) . . . . ?
C11A C6A C7A C12A -0.97(18) . . . . ?
C5A C6A C7A C12A 178.53(11) . . . . ?
C2A C3A C10A C11A -178.90(11) . . . . ?
C4A C3A C10A C11A 0.47(18) . . . . ?
C3A C10A C11A C6A -0.82(19) . . . . ?
C7A C6A C11A C10A 179.65(11) . . . . ?
C5A C6A C11A C10A 0.14(18) . . . . ?
C1B C2B C3B C4B -1.17(18) . . . . ?
C9B C2B C3B C4B -179.69(11) . . . . ?
C1B C2B C3B C10B 177.96(10) . . . . ?
C9B C2B C3B C10B -0.56(19) . . . . ?
C2B C3B C4B C5B 179.35(10) . . . . ?
C10B C3B C4B C5B 0.19(16) . . . . ?
C3B C4B C5B C6B 0.13(17) . . . . ?
C4B C5B C6B C7B 179.22(10) . . . . ?
C4B C5B C6B C11B -0.22(17) . . . . ?
C11B C6B C7B C8B -178.74(11) . . . . ?
C5B C6B C7B C8B 1.84(18) . . . . ?
C11B C6B C7B C12B 2.50(18) . . . . ?
C5B C6B C7B C12B -176.91(10) . . . . ?
C2B C3B C10B C11B -179.61(11) . . . . ?
C4B C3B C10B C11B -0.44(18) . . . . ?
C3B C10B C11B C6B 0.36(19) . . . . ?
C7B C6B C11B C10B -179.47(11) . . . . ?
C5B C6B C11B C10B -0.03(17) . . . . ?
C17 N5 C13 C14 -0.3(2) . . . . ?
C18 N5 C13 C14 -178.47(13) . . . . ?
N5 C13 C14 C15 -0.4(2) . . . . ?
C13 C14 C15 C16 0.3(2) . . . . ?
C13 C14 C15 C19 175.02(12) . . . . ?
C14 C15 C16 C17 0.61(19) . . . . ?
C19 C15 C16 C17 -173.81(11) . . . . ?
C13 N5 C17 C16 1.2(2) . . . . ?
C18 N5 C17 C16 179.36(13) . . . . ?
C15 C16 C17 N5 -1.3(2) . . . . ?
C14 C15 C19 O1 -46.12(18) . . . . ?
C16 C15 C19 O1 128.32(15) . . . . ?
C14 C15 C19 C20 133.94(13) . . . . ?
C16 C15 C19 C20 -51.63(17) . . . . ?
O1 C19 C20 C21 161.48(15) . . . . ?
C15 C19 C20 C21 -18.58(19) . . . . ?
O1 C19 C20 C25 -16.8(2) . . . . ?
C15 C19 C20 C25 163.18(13) . . . . ?
C25 C20 C21 C22 0.4(2) . . . . ?
C19 C20 C21 C22 -177.78(14) . . . . ?
C20 C21 C22 C23 -0.8(3) . . . . ?
C21 C22 C23 C24 0.5(4) . . . . ?
C22 C23 C24 C25 0.0(4) . . . . ?
C23 C24 C25 C20 -0.4(4) . . . . ?
C21 C20 C25 C24 0.1(3) . . . . ?
C19 C20 C25 C24 178.41(18) . . . . ?
